data_2240855
loop_
_publ_author_name
'Prabhu, S. Arun'
'Suresh, M.'
'Jameel, A. Abdul'
'Padusha, M. Syed Ali'
'Gunasekaran, B.'

_publ_section_title
;
 Crystal structure of
 <i>N</i>-[(morpholin-4-yl)(thiophen-2-yl)methyl]benzamide
;
_journal_coeditor_code SU5156
_journal_issue 7
_journal_name_full 'Acta Crystallographica Section E'
_journal_page_first o498
_journal_page_last o499
_journal_paper_doi 10.1107/S2056989015011639
_journal_volume 71
_journal_year 2015
_chemical_formula_iupac 'C16 H18 N2 O2 S'
_chemical_formula_moiety 'C16 H18 N2 O2 S'
_chemical_formula_sum 'C16 H18 N2 O2 S'
_chemical_formula_weight 302.38
_chemical_name_systematic
;
<i>N</i>-[(Morpholin-4-yl)(thiophen-2-yl)methyl]benzamide
;
_space_group_IT_number 14
_symmetry_cell_setting monoclinic
_symmetry_space_group_name_Hall '-P 2ybc'
_symmetry_space_group_name_H-M 'P 1 21/c 1'
_atom_sites_solution_hydrogens geom
_atom_sites_solution_primary direct
_atom_sites_solution_secondary difmap
_audit_creation_method SHELXL97
_cell_angle_alpha 90.00
_cell_angle_beta 99.056(2)
_cell_angle_gamma 90.00
_cell_formula_units_Z 4
_cell_length_a 16.5283(11)
_cell_length_b 9.9049(7)
_cell_length_c 9.6831(5)
_cell_measurement_reflns_used 3836
_cell_measurement_temperature 295(2)
_cell_measurement_theta_max 28.3
_cell_measurement_theta_min 2.41
_cell_volume 1565.47(17)
_computing_cell_refinement
;
SAINT (Bruker, 2008)
;
_computing_data_collection
;
APEX2 (Bruker, 2008)
;
_computing_data_reduction
;
SAINT (Bruker, 2008)
;
_computing_molecular_graphics
;
PLATON (Spek, 2009)
;
_computing_publication_material
;
SHELXL97 (Sheldrick, 2008) and PLATON (Spek, 2009)
;
_computing_structure_refinement
;
SHELXL97 (Sheldrick, 2008)
;
_computing_structure_solution
;
SHELXS97 (Sheldrick, 2008)
;
_diffrn_ambient_temperature 295(2)
_diffrn_detector_area_resol_mean 0
_diffrn_measured_fraction_theta_full 0.986
_diffrn_measured_fraction_theta_max 0.986
_diffrn_measurement_device_type 'Bruker APEXII CCD'
_diffrn_measurement_method '\w and \f'
_diffrn_radiation_monochromator graphite
_diffrn_radiation_source 'fine-focus sealed tube'
_diffrn_radiation_type MoK\a
_diffrn_radiation_wavelength 0.71073
_diffrn_reflns_av_R_equivalents 0.0241
_diffrn_reflns_av_sigmaI/netI 0.0315
_diffrn_reflns_limit_h_max 21
_diffrn_reflns_limit_h_min -21
_diffrn_reflns_limit_k_max 13
_diffrn_reflns_limit_k_min -13
_diffrn_reflns_limit_l_max 7
_diffrn_reflns_limit_l_min -12
_diffrn_reflns_number 11905
_diffrn_reflns_theta_full 28.31
_diffrn_reflns_theta_max 28.31
_diffrn_reflns_theta_min 2.41
_diffrn_standards_interval_count 0
_diffrn_standards_interval_time 0
_exptl_absorpt_coefficient_mu 0.212
_exptl_absorpt_correction_T_max 0.9587
_exptl_absorpt_correction_T_min 0.9198
_exptl_absorpt_correction_type multi-scan
_exptl_absorpt_process_details
;
(SADABS; Sheldrick, 1996)
;
_exptl_crystal_colour colourless
_exptl_crystal_density_diffrn 1.283
_exptl_crystal_density_method 'not measured'
_exptl_crystal_description block
_exptl_crystal_F_000 640
_exptl_crystal_size_max 0.40
_exptl_crystal_size_mid 0.30
_exptl_crystal_size_min 0.20
_refine_diff_density_max 0.624
_refine_diff_density_min -0.407
_refine_ls_extinction_method none
_refine_ls_goodness_of_fit_ref 1.040
_refine_ls_hydrogen_treatment constr
_refine_ls_matrix_type full
_refine_ls_number_parameters 227
_refine_ls_number_reflns 3836
_refine_ls_number_restraints 1
_refine_ls_restrained_S_all 1.043
_refine_ls_R_factor_all 0.0783
_refine_ls_R_factor_gt 0.0542
_refine_ls_shift/su_max 0.000
_refine_ls_shift/su_mean 0.000
_refine_ls_structure_factor_coef Fsqd
_refine_ls_weighting_details 'calc w=1/[\s^2^(Fo^2^)+(0.0970P)^2^+0.5504P] where P=(Fo^2^+2Fc^2^)/3'
_refine_ls_weighting_scheme calc
_refine_ls_wR_factor_gt 0.1617
_refine_ls_wR_factor_ref 0.1818
_reflns_number_gt 2744
_reflns_number_total 3836
_reflns_threshold_expression I>2sigma(I)
_cod_data_source_file su5156sup1.cif
_cod_data_source_block I
_cod_original_sg_symbol_H-M 'P 21/c'
_cod_database_code 2240855
_cod_database_fobs_code 2240855

loop_
_symmetry_equiv_pos_as_xyz
'x, y, z'
'-x, y+1/2, -z+1/2'
'-x, -y, -z'
'x, -y-1/2, z-1/2'

loop_
_atom_site_type_symbol
_atom_site_label
_atom_site_fract_x
_atom_site_fract_y
_atom_site_fract_z
_atom_site_U_iso_or_equiv
_atom_site_adp_type
_atom_site_calc_flag
_atom_site_refinement_flags
_atom_site_occupancy
_atom_site_symmetry_multiplicity
_atom_site_disorder_assembly
_atom_site_disorder_group
S S1 0.94818(4) 0.28631(7) 0.23066(8) 0.0622(3) Uani d . 1 1 . .
N N2 0.81748(10) 0.05848(16) 0.16552(16) 0.0345(4) Uani d . 1 1 . .
O O2 0.81001(12) -0.19318(16) 0.0245(2) 0.0610(5) Uani d . 1 1 . .
O O1 0.66536(11) 0.2032(3) 0.37090(16) 0.0734(7) Uani d . 1 1 . .
N N1 0.70424(10) 0.21935(18) 0.16023(16) 0.0365(4) Uani d . 1 1 . .
H H1 0.6897 0.2365 0.0728 0.044 Uiso calc R 1 1 . .
C C14 0.82300(13) 0.4243(2) 0.1121(2) 0.0406(5) Uani d U 1 1 . .
H H14 0.7698 0.4523 0.0784 0.049 Uiso calc R 1 1 . .
C C7 0.64812(12) 0.2222(2) 0.2448(2) 0.0402(5) Uani d . 1 1 A .
C C1 0.56136(13) 0.2450(2) 0.1788(2) 0.0450(5) Uani d . 1 1 . .
C C2 0.5166(4) 0.3348(8) 0.2408(8) 0.087(2) Uani d P 0.502(4) 1 A 2
H H2 0.5404 0.3854 0.3174 0.105 Uiso calc PR 0.502(4) 1 A 2
C C6 0.5297(3) 0.1744(7) 0.0642(6) 0.0662(16) Uani d P 0.502(4) 1 A 2
H H6 0.5626 0.1187 0.0192 0.079 Uiso calc PR 0.502(4) 1 A 2
C C2A 0.5393(3) 0.3477(7) 0.0839(7) 0.0745(18) Uani d P 0.498(4) 1 A 1
H H2A 0.5798 0.4024 0.0570 0.089 Uiso calc PR 0.498(4) 1 A 1
C C6A 0.4971(4) 0.1642(9) 0.2132(8) 0.093(3) Uani d P 0.498(4) 1 A 1
H H6A 0.5096 0.0944 0.2772 0.112 Uiso calc PR 0.498(4) 1 A 1
C C15 0.89612(15) 0.5008(2) 0.1046(3) 0.0502(5) Uani d U 1 1 . .
H H15 0.8954 0.5852 0.0624 0.060 Uiso calc R 1 1 . .
C C13 0.84490(11) 0.29981(19) 0.1788(2) 0.0342(4) Uani d . 1 1 . .
C C8 0.79002(11) 0.1877(2) 0.21266(19) 0.0329(4) Uani d . 1 1 . .
H H8 0.7955 0.1831 0.3148 0.039 Uiso calc R 1 1 . .
C C16 0.96545(15) 0.4401(2) 0.1637(3) 0.0570(6) Uani d . 1 1 . .
H H16 1.0172 0.4781 0.1676 0.068 Uiso calc R 1 1 . .
C C9 0.81880(14) 0.0498(2) 0.0153(2) 0.0432(5) Uani d . 1 1 . .
H H9A 0.8509 0.1235 -0.0138 0.052 Uiso calc R 1 1 . .
H H9B 0.7635 0.0569 -0.0355 0.052 Uiso calc R 1 1 . .
C C10 0.85569(17) -0.0830(2) -0.0167(3) 0.0549(6) Uani d . 1 1 . .
H H10A 0.8572 -0.0888 -0.1163 0.066 Uiso calc R 1 1 . .
H H10B 0.9116 -0.0881 0.0319 0.066 Uiso calc R 1 1 . .
C C12 0.77106(14) -0.0547(2) 0.2094(2) 0.0463(5) Uani d . 1 1 . .
H H12A 0.7143 -0.0484 0.1649 0.056 Uiso calc R 1 1 . .
H H12B 0.7725 -0.0516 0.3098 0.056 Uiso calc R 1 1 . .
C C11 0.80761(16) -0.1865(2) 0.1691(3) 0.0557(6) Uani d . 1 1 . .
H H11A 0.8628 -0.1956 0.2200 0.067 Uiso calc R 1 1 . .
H H11B 0.7753 -0.2612 0.1955 0.067 Uiso calc R 1 1 . .
C C4 0.3980(2) 0.2798(6) 0.0732(5) 0.1096(16) Uani d . 1 1 . .
H H4 0.3428 0.2933 0.0388 0.132 Uiso calc R 1 1 A 1
C C3 0.4339(4) 0.3488(11) 0.1858(11) 0.114(3) Uani d P 0.502(4) 1 A 2
H H3 0.4023 0.4084 0.2289 0.137 Uiso calc PR 0.502(4) 1 A 2
C C5 0.4464(4) 0.1872(11) 0.0152(8) 0.106(3) Uani d P 0.502(4) 1 A 2
H H5 0.4224 0.1326 -0.0580 0.127 Uiso calc PR 0.502(4) 1 A 2
C C3A 0.4572(4) 0.3710(10) 0.0275(8) 0.101(3) Uani d P 0.498(4) 1 A 1
H H3A 0.4416 0.4407 -0.0354 0.121 Uiso calc PR 0.498(4) 1 A 1
C C5A 0.4167(4) 0.1852(13) 0.1551(11) 0.114(3) Uani d P 0.498(4) 1 A 1
H H5A 0.3762 0.1279 0.1777 0.136 Uiso calc PR 0.498(4) 1 A 1

loop_
_atom_site_aniso_label
_atom_site_aniso_U_11
_atom_site_aniso_U_22
_atom_site_aniso_U_33
_atom_site_aniso_U_12
_atom_site_aniso_U_13
_atom_site_aniso_U_23
S1 0.0364(3) 0.0508(4) 0.0969(6) -0.0011(2) 0.0025(3) 0.0151(3)
N2 0.0359(8) 0.0349(8) 0.0319(8) -0.0025(6) 0.0033(6) 0.0022(6)
O2 0.0749(12) 0.0380(9) 0.0652(11) 0.0012(8) -0.0042(9) -0.0067(7)
O1 0.0502(10) 0.142(2) 0.0284(8) 0.0135(11) 0.0070(7) -0.0040(9)
N1 0.0306(8) 0.0520(10) 0.0258(7) 0.0022(7) 0.0014(6) 0.0014(7)
C14 0.0478(10) 0.0426(11) 0.0307(9) -0.0071(8) 0.0041(8) -0.0024(8)
C7 0.0352(10) 0.0549(12) 0.0300(9) -0.0002(8) 0.0039(7) -0.0081(8)
C1 0.0327(10) 0.0642(14) 0.0385(10) 0.0004(9) 0.0069(8) -0.0069(10)
C2 0.046(3) 0.120(6) 0.096(5) 0.021(3) 0.013(3) -0.035(4)
C6 0.038(2) 0.097(4) 0.062(3) -0.006(2) 0.000(2) -0.020(3)
C2A 0.050(3) 0.085(4) 0.086(4) 0.016(3) 0.004(3) 0.003(3)
C6A 0.046(3) 0.141(7) 0.091(5) -0.020(4) 0.006(3) 0.019(5)
C15 0.0563(12) 0.0358(11) 0.0592(13) -0.0036(9) 0.0115(11) 0.0041(10)
C13 0.0313(9) 0.0365(10) 0.0339(9) 0.0006(7) 0.0029(7) -0.0036(7)
C8 0.0297(8) 0.0420(10) 0.0261(8) 0.0008(7) 0.0019(7) 0.0001(7)
C16 0.0446(12) 0.0454(13) 0.0821(18) -0.0088(10) 0.0136(11) 0.0029(12)
C9 0.0565(12) 0.0396(11) 0.0332(10) 0.0059(9) 0.0061(9) 0.0000(8)
C10 0.0717(16) 0.0452(13) 0.0471(12) 0.0089(11) 0.0072(11) -0.0057(10)
C12 0.0441(11) 0.0448(12) 0.0488(12) -0.0082(9) 0.0039(9) 0.0100(9)
C11 0.0565(14) 0.0397(12) 0.0677(16) -0.0052(10) -0.0004(12) 0.0114(11)
C4 0.0342(15) 0.188(5) 0.102(3) 0.011(2) -0.0034(17) -0.028(3)
C3 0.050(4) 0.155(9) 0.141(8) 0.040(5) 0.027(4) -0.010(6)
C5 0.048(3) 0.179(9) 0.082(5) -0.027(4) -0.018(3) -0.008(5)
C3A 0.072(4) 0.129(7) 0.094(5) 0.047(5) -0.010(4) 0.002(5)
C5A 0.039(3) 0.176(10) 0.122(7) -0.020(5) 0.000(4) 0.008(7)

loop_
_atom_type_symbol
_atom_type_description
_atom_type_scat_dispersion_real
_atom_type_scat_dispersion_imag
_atom_type_scat_source
C C 0.0033 0.0016 'International Tables Vol C Tables 4.2.6.8 and 6.1.1.4'
H H 0.0000 0.0000 'International Tables Vol C Tables 4.2.6.8 and 6.1.1.4'
N N 0.0061 0.0033 'International Tables Vol C Tables 4.2.6.8 and 6.1.1.4'
O O 0.0106 0.0060 'International Tables Vol C Tables 4.2.6.8 and 6.1.1.4'
S S 0.1246 0.1234 'International Tables Vol C Tables 4.2.6.8 and 6.1.1.4'

loop_
_geom_angle_atom_site_label_1
_geom_angle_atom_site_label_2
_geom_angle_atom_site_label_3
_geom_angle
C16 S1 C13 92.16(11)
C8 N2 C12 112.35(15)
C8 N2 C9 114.73(15)
C12 N2 C9 109.61(16)
C11 O2 C10 110.06(18)
C7 N1 C8 121.48(15)
C7 N1 H1 119.3
C8 N1 H1 119.3
C13 C14 C15 109.02(19)
C13 C14 H14 125.5
C15 C14 H14 125.5
O1 C7 N1 122.37(19)
O1 C7 C1 120.54(19)
N1 C7 C1 117.06(17)
C6 C1 C2 122.5(4)
C6 C1 C2A 78.9(4)
C2 C1 C2A 72.9(5)
C6 C1 C6A 72.0(4)
C2 C1 C6A 77.6(5)
C2A C1 C6A 116.5(4)
C6 C1 C7 119.8(3)
C2 C1 C7 117.6(3)
C2A C1 C7 122.2(3)
C6A C1 C7 121.4(4)
C1 C2 C3 117.8(7)
C1 C2 H2 121.1
C3 C2 H2 121.1
C1 C6 C5 118.0(6)
C1 C6 H6 121.0
C5 C6 H6 121.0
C1 C2A C3A 121.3(6)
C1 C2A H2A 119.4
C3A C2A H2A 119.4
C5A C6A C1 122.2(7)
C5A C6A H6A 118.9
C1 C6A H6A 118.9
C16 C15 C14 114.3(2)
C16 C15 H15 122.8
C14 C15 H15 122.8
C14 C13 C8 128.68(17)
C14 C13 S1 112.05(15)
C8 C13 S1 119.20(14)
N2 C8 N1 114.37(15)
N2 C8 C13 110.65(14)
N1 C8 C13 110.57(16)
N2 C8 H8 106.9
N1 C8 H8 106.9
C13 C8 H8 106.9
C15 C16 S1 112.44(18)
C15 C16 H16 123.8
S1 C16 H16 123.8
N2 C9 C10 109.09(17)
N2 C9 H9A 109.9
C10 C9 H9A 109.9
N2 C9 H9B 109.9
C10 C9 H9B 109.9
H9A C9 H9B 108.3
O2 C10 C9 111.3(2)
O2 C10 H10A 109.4
C9 C10 H10A 109.4
O2 C10 H10B 109.4
C9 C10 H10B 109.4
H10A C10 H10B 108.0
N2 C12 C11 109.75(18)
N2 C12 H12A 109.7
C11 C12 H12A 109.7
N2 C12 H12B 109.7
C11 C12 H12B 109.7
H12A C12 H12B 108.2
O2 C11 C12 111.78(19)
O2 C11 H11A 109.3
C12 C11 H11A 109.3
O2 C11 H11B 109.3
C12 C11 H11B 109.3
H11A C11 H11B 107.9
C5A C4 C3 80.2(7)
C5A C4 C5 70.0(7)
C3 C4 C5 117.0(5)
C5A C4 C3A 123.7(5)
C3 C4 C3A 72.4(6)
C5 C4 C3A 80.2(5)
C5A C4 H4 118.1
C3 C4 H4 120.1
C5 C4 H4 123.0
C3A C4 H4 118.1
C4 C3 C2 122.8(7)
C4 C3 H3 118.6
C2 C3 H3 118.6
C6 C5 C4 121.6(6)
C6 C5 H5 119.2
C4 C5 H5 119.2
C2A C3A C4 115.9(7)
C2A C3A H3A 122.0
C4 C3A H3A 122.0
C4 C5A C6A 120.4(8)
C4 C5A H5A 119.8
C6A C5A H5A 119.8

loop_
_geom_bond_atom_site_label_1
_geom_bond_atom_site_label_2
_geom_bond_distance
S1 C16 1.697(2)
S1 C13 1.7071(19)
N2 C8 1.455(2)
N2 C12 1.459(2)
N2 C9 1.461(2)
O2 C11 1.408(3)
O2 C10 1.420(3)
O1 C7 1.223(3)
N1 C7 1.331(3)
N1 C8 1.463(2)
N1 H1 0.8600
C14 C13 1.413(3)
C14 C15 1.438(3)
C14 H14 0.9300
C7 C1 1.493(3)
C1 C6 1.345(6)
C1 C2 1.356(6)
C1 C2A 1.380(7)
C1 C6A 1.411(7)
C2 C3 1.394(9)
C2 H2 0.9300
C6 C5 1.391(7)
C6 H6 0.9300
C2A C3A 1.400(8)
C2A H2A 0.9300
C6A C5A 1.375(10)
C6A H6A 0.9300
C15 C16 1.340(3)
C15 H15 0.9300
C13 C8 1.502(3)
C8 H8 0.9800
C16 H16 0.9300
C9 C10 1.503(3)
C9 H9A 0.9700
C9 H9B 0.9700
C10 H10A 0.9700
C10 H10B 0.9700
C12 C11 1.516(3)
C12 H12A 0.9700
C12 H12B 0.9700
C11 H11A 0.9700
C11 H11B 0.9700
C4 C5A 1.235(11)
C4 C3 1.344(11)
C4 C5 1.392(10)
C4 C3A 1.451(11)
C4 H4 0.9300
C3 H3 0.9300
C5 H5 0.9300
C3A H3A 0.9300
C5A H5A 0.9300

loop_
_geom_hbond_atom_site_label_D
_geom_hbond_atom_site_label_H
_geom_hbond_atom_site_label_A
_geom_hbond_site_symmetry_A
_geom_hbond_distance_DH
_geom_hbond_distance_HA
_geom_hbond_distance_DA
_geom_hbond_angle_DHA
N1 H1 O1 4_565 0.86 2.02 2.878(2) 173

loop_
_geom_torsion_atom_site_label_1
_geom_torsion_atom_site_label_2
_geom_torsion_atom_site_label_3
_geom_torsion_atom_site_label_4
_geom_torsion
C8 N1 C7 O1 2.6(3)
C8 N1 C7 C1 -175.38(18)
O1 C7 C1 C6 -130.9(4)
N1 C7 C1 C6 47.1(4)
O1 C7 C1 C2 47.1(5)
N1 C7 C1 C2 -134.9(5)
O1 C7 C1 C2A 133.5(4)
N1 C7 C1 C2A -48.5(4)
O1 C7 C1 C6A -44.8(5)
N1 C7 C1 C6A 133.1(5)
C6 C1 C2 C3 2.8(10)
C2A C1 C2 C3 67.0(8)
C6A C1 C2 C3 -56.0(8)
C7 C1 C2 C3 -175.2(6)
C2 C1 C6 C5 -5.1(9)
C2A C1 C6 C5 -66.4(7)
C6A C1 C6 C5 56.4(7)
C7 C1 C6 C5 172.8(5)
C6 C1 C2A C3A 64.4(7)
C2 C1 C2A C3A -65.0(7)
C6A C1 C2A C3A 1.1(9)
C7 C1 C2A C3A -177.3(5)
C6 C1 C6A C5A -66.7(8)
C2 C1 C6A C5A 63.9(9)
C2A C1 C6A C5A 0.4(10)
C7 C1 C6A C5A 178.9(7)
C13 C14 C15 C16 -1.6(3)
C15 C14 C13 C8 178.82(19)
C15 C14 C13 S1 1.8(2)
C16 S1 C13 C14 -1.24(17)
C16 S1 C13 C8 -178.59(17)
C12 N2 C8 N1 -60.4(2)
C9 N2 C8 N1 65.7(2)
C12 N2 C8 C13 173.99(15)
C9 N2 C8 C13 -59.9(2)
C7 N1 C8 N2 111.0(2)
C7 N1 C8 C13 -123.3(2)
C14 C13 C8 N2 130.5(2)
S1 C13 C8 N2 -52.7(2)
C14 C13 C8 N1 2.7(3)
S1 C13 C8 N1 179.57(13)
C14 C15 C16 S1 0.7(3)
C13 S1 C16 C15 0.3(2)
C8 N2 C9 C10 174.63(17)
C12 N2 C9 C10 -57.9(2)
C11 O2 C10 C9 -59.3(3)
N2 C9 C10 O2 59.6(3)
C8 N2 C12 C11 -174.71(17)
C9 N2 C12 C11 56.5(2)
C10 O2 C11 C12 57.7(3)
N2 C12 C11 O2 -56.9(2)
C5A C4 C3 C2 64.2(10)
C5 C4 C3 C2 2.7(14)
C3A C4 C3 C2 -66.0(10)
C1 C2 C3 C4 -1.6(14)
C1 C6 C5 C4 6.3(11)
C5A C4 C5 C6 -72.3(9)
C3 C4 C5 C6 -5.1(12)
C3A C4 C5 C6 59.2(8)
C1 C2A C3A C4 -1.0(10)
C5A C4 C3A C2A -1.0(11)
C3 C4 C3A C2A 63.8(7)
C5 C4 C3A C2A -58.7(7)
C3 C4 C5A C6A -58.5(9)
C5 C4 C5A C6A 65.1(9)
C3A C4 C5A C6A 2.6(14)
C1 C6A C5A C4 -2.3(14)
